data_1544300
loop_
_publ_author_name
'Bajpai, Alankriti'
'Scott, Hayley S.'
'Pham, Tony'
'Chen, Kai-Jie'
'Space, Brian'
'Lusi, Matteo'
'Perry, Miranda L.'
'Zaworotko, Michael J.'

_publ_section_title
;
 Towards an understanding of the propensity for crystalline hydrate
 formation by molecular compounds
;
_journal_issue 6
_journal_name_full IUCrJ
_journal_page_first
;
;
_journal_paper_doi 10.1107/S2052252516015633
_journal_volume 3
_journal_year 2016
_chemical_formula_sum 'C12 H8 N2'
_chemical_formula_weight 180.20
_chemical_name_systematic
; 
 ? 
;
_space_group_IT_number 70
_symmetry_cell_setting orthorhombic
_symmetry_space_group_name_Hall '-F 2uv 2vw'
_symmetry_space_group_name_H-M 'F d d d :2'
_atom_sites_solution_hydrogens geom
_atom_sites_solution_primary direct
_atom_sites_solution_secondary difmap
_audit_creation_method SHELXL-97
_cell_angle_alpha 90.00
_cell_angle_beta 90.00
_cell_angle_gamma 90.00
_cell_formula_units_Z 8
_cell_length_a 9.2584(18)
_cell_length_b 12.936(2)
_cell_length_c 15.764(3)
_cell_measurement_reflns_used 2872
_cell_measurement_temperature 100(2)
_cell_measurement_theta_max 28.48
_cell_measurement_theta_min 3.01
_cell_volume 1888.0(6)
_computing_cell_refinement 'Bruker SAINT'
_computing_data_collection 'Bruker APEX2'
_computing_data_reduction 'Bruker SAINT'
_computing_molecular_graphics 'Bruker SHELXTL'
_computing_structure_refinement 'SHELXL-2014 (Sheldrick, 2014)'
_computing_structure_solution 'SHELXS-97 (Sheldrick 2008)'
_diffrn_ambient_temperature 100(2)
_diffrn_measured_fraction_theta_full 0.957
_diffrn_measured_fraction_theta_max 0.957
_diffrn_measurement_device_type 'Bruker APEX-II CCD'
_diffrn_measurement_method '\f and \w scans'
_diffrn_radiation_monochromator graphite
_diffrn_radiation_source 'fine-focus sealed tube'
_diffrn_radiation_type MoK\a
_diffrn_radiation_wavelength 0.71073
_diffrn_reflns_av_R_equivalents 0.0772
_diffrn_reflns_av_sigmaI/netI 0.0489
_diffrn_reflns_limit_h_max 12
_diffrn_reflns_limit_h_min -12
_diffrn_reflns_limit_k_max 17
_diffrn_reflns_limit_k_min -18
_diffrn_reflns_limit_l_max 21
_diffrn_reflns_limit_l_min -22
_diffrn_reflns_number 7024
_diffrn_reflns_theta_full 29.99
_diffrn_reflns_theta_max 29.99
_diffrn_reflns_theta_min 3.00
_exptl_absorpt_coefficient_mu 0.077
_exptl_absorpt_correction_T_max 0.7293
_exptl_absorpt_correction_T_min 0.6215
_exptl_absorpt_correction_type multi-scan
_exptl_absorpt_process_details SADABS
_exptl_crystal_colour Colourless
_exptl_crystal_density_diffrn 1.268
_exptl_crystal_density_method 'not measured'
_exptl_crystal_description Block
_exptl_crystal_F_000 752
_exptl_crystal_size_max 0.1
_exptl_crystal_size_mid 0.1
_exptl_crystal_size_min 0.1
_refine_diff_density_max 0.390
_refine_diff_density_min -0.304
_refine_diff_density_rms 0.081
_refine_ls_extinction_method none
_refine_ls_goodness_of_fit_ref 1.144
_refine_ls_hydrogen_treatment mixed
_refine_ls_matrix_type full
_refine_ls_number_parameters 34
_refine_ls_number_reflns 664
_refine_ls_number_restraints 0
_refine_ls_restrained_S_all 1.144
_refine_ls_R_factor_all 0.1183
_refine_ls_R_factor_gt 0.0812
_refine_ls_shift/su_max 0.000
_refine_ls_shift/su_mean 0.000
_refine_ls_structure_factor_coef Fsqd
_refine_ls_weighting_details 'calc w=1/[\s^2^(Fo^2^)+(0.0928P)^2^+10.3354P] where P=(Fo^2^+2Fc^2^)/3'
_refine_ls_weighting_scheme calc
_refine_ls_wR_factor_gt 0.2058
_refine_ls_wR_factor_ref 0.2284
_reflns_number_gt 478
_reflns_number_total 664
_reflns_threshold_expression >2sigma(I)
_cod_data_source_file lc5070.cif
_cod_data_source_block 2
_cod_depositor_comments
;
The following automatic conversions were performed:

'_symmetry_cell_setting' value 'Orthorhombic' changed to
'orthorhombic' according to
/usr/data/users/saulius/crontab/automatic-downloads/rss-feeds/IUCr/lib/dictionaries/cif_core.dic
dictionary named 'cif_core.dic' version 2.4.2 from 2011-04-26.

Automatic conversion script
Id: cif_fix_values 4268 2015-11-12 08:31:59Z antanas 
;
_cod_original_sg_symbol_H-M Fddd
_cod_database_code 1544300

loop_
_symmetry_equiv_pos_as_xyz
'x, y, z'
'-x+1/4, -y+1/4, z'
'x, -y+1/4, -z+1/4'
'-x+1/4, y, -z+1/4'
'x, y+1/2, z+1/2'
'-x+1/4, -y+3/4, z+1/2'
'x, -y+3/4, -z+3/4'
'-x+1/4, y+1/2, -z+3/4'
'x+1/2, y, z+1/2'
'-x+3/4, -y+1/4, z+1/2'
'x+1/2, -y+1/4, -z+3/4'
'-x+3/4, y, -z+3/4'
'x+1/2, y+1/2, z'
'-x+3/4, -y+3/4, z'
'x+1/2, -y+3/4, -z+1/4'
'-x+3/4, y+1/2, -z+1/4'
'-x, -y, -z'
'x-1/4, y-1/4, -z'
'-x, y-1/4, z-1/4'
'x-1/4, -y, z-1/4'
'-x, -y+1/2, -z+1/2'
'x-1/4, y+1/4, -z+1/2'
'-x, y+1/4, z+1/4'
'x-1/4, -y+1/2, z+1/4'
'-x+1/2, -y, -z+1/2'
'x+1/4, y-1/4, -z+1/2'
'-x+1/2, y-1/4, z+1/4'
'x+1/4, -y, z+1/4'
'-x+1/2, -y+1/2, -z'
'x+1/4, y+1/4, -z'
'-x+1/2, y+1/4, z-1/4'
'x+1/4, -y+1/2, z-1/4'

loop_
_atom_site_label
_atom_site_type_symbol
_atom_site_fract_x
_atom_site_fract_y
_atom_site_fract_z
_atom_site_U_iso_or_equiv
_atom_site_adp_type
_atom_site_occupancy
_atom_site_symmetry_multiplicity
_atom_site_calc_flag
_atom_site_refinement_flags
N1 N 0.1250 0.6250 0.31808(18) 0.0277(8) Uani 1 2 d S
C2 C 0.0744(3) 0.7052(2) 0.36246(15) 0.0286(7) Uani 1 1 d .
H2 H 0.0373 0.7627 0.3320 0.034 Uiso 1 1 calc R
C3 C 0.0729(3) 0.7094(2) 0.45019(14) 0.0267(7) Uani 1 1 d .
H3 H 0.0370 0.7687 0.4788 0.032 Uiso 1 1 calc R
C4 C 0.1250 0.6250 0.4956(2) 0.0230(8) Uani 1 2 d S
C5 C 0.1250 0.6250 0.5872(2) 0.0257(8) Uani 1 2 d S

loop_
_atom_site_aniso_label
_atom_site_aniso_U_11
_atom_site_aniso_U_22
_atom_site_aniso_U_33
_atom_site_aniso_U_23
_atom_site_aniso_U_13
_atom_site_aniso_U_12
N1 0.0389(17) 0.0316(16) 0.0127(11) 0.000 0.000 -0.0059(14)
C2 0.0366(14) 0.0312(13) 0.0180(12) 0.0040(10) -0.0004(10) -0.0014(11)
C3 0.0311(13) 0.0323(13) 0.0168(11) -0.0013(9) 0.0024(9) 0.0005(11)
C4 0.0205(15) 0.0350(19) 0.0135(13) 0.000 0.000 -0.0055(14)
C5 0.0253(16) 0.0338(19) 0.0179(15) 0.000 0.000 -0.0007(14)

loop_
_atom_type_symbol
_atom_type_description
_atom_type_scat_dispersion_real
_atom_type_scat_dispersion_imag
_atom_type_scat_source
C C 0.0033 0.0016 'International Tables Vol C Tables 4.2.6.8 and 6.1.1.4'
H H 0.0000 0.0000 'International Tables Vol C Tables 4.2.6.8 and 6.1.1.4'
N N 0.0061 0.0033 'International Tables Vol C Tables 4.2.6.8 and 6.1.1.4'

loop_
_geom_angle_atom_site_label_1
_geom_angle_atom_site_label_2
_geom_angle_atom_site_label_3
_geom_angle
_geom_angle_site_symmetry_1
C2 N1 C2 116.8(3) 2_565
N1 C2 C3 123.9(2) .
C2 C3 C4 118.6(2) .
C3 C4 C3 118.1(3) 2_565
C3 C4 C5 120.93(15) 2_565
C3 C4 C5 120.93(15) .
C5 C5 C4 180.000(1) 3_566

loop_
_geom_bond_atom_site_label_1
_geom_bond_atom_site_label_2
_geom_bond_distance
_geom_bond_site_symmetry_2
N1 C2 1.336(3) 2_565
N1 C2 1.336(3) .
C2 C3 1.384(3) .
C3 C4 1.392(3) .
C4 C3 1.392(3) 2_565
C4 C5 1.444(4) .
C5 C5 1.193(6) 3_566
